data_7052638
loop_
_publ_author_name
'Olgu\'in, Juan'
'Brooker, Sally'

_publ_section_title
;
 Synthesis of 3- and 5-formyl-4-phenyl-1H-pyrazoles: promising head
 units for the generation of asymmetric imine ligands and mixed metal
 polynuclear complexes
;
_journal_issue 6
_journal_name_full 'New Journal of Chemistry'
_journal_page_first 1242
_journal_paper_doi 10.1039/c0nj00774a
_journal_volume 35
_journal_year 2011
_chemical_formula_sum 'C85.75 H72.75 B2 F8 Fe N19.25 Ni3 O2.25'
_chemical_formula_weight 1814.48
_chemical_name_systematic
;
?
;
_space_group_IT_number 2
_symmetry_cell_setting triclinic
_symmetry_space_group_name_Hall '-P 1'
_symmetry_space_group_name_H-M 'P -1'
_atom_sites_solution_hydrogens geom
_atom_sites_solution_primary direct
_atom_sites_solution_secondary difmap
_audit_creation_method SHELXL-97
_cell_angle_alpha 84.789(7)
_cell_angle_beta 85.699(7)
_cell_angle_gamma 70.209(6)
_cell_formula_units_Z 2
_cell_length_a 12.5943(16)
_cell_length_b 18.395(2)
_cell_length_c 20.037(3)
_cell_measurement_reflns_used 7792
_cell_measurement_temperature 89(2)
_cell_measurement_theta_max 27.403
_cell_measurement_theta_min 2.287
_cell_volume 4344.9(10)
_computing_structure_refinement 'SHELXL-97 (Sheldrick, 1997)'
_computing_structure_solution 'SHELXS-97 (Sheldrick, 1990)'
_diffrn_ambient_temperature 89(2)
_diffrn_measured_fraction_theta_full 0.992
_diffrn_measured_fraction_theta_max 0.992
_diffrn_radiation_monochromator graphite
_diffrn_radiation_source 'fine-focus sealed tube'
_diffrn_radiation_type MoK\a
_diffrn_radiation_wavelength 0.71073
_diffrn_reflns_av_R_equivalents 0.0447
_diffrn_reflns_av_sigmaI/netI 0.0613
_diffrn_reflns_limit_h_max 16
_diffrn_reflns_limit_h_min -16
_diffrn_reflns_limit_k_max 23
_diffrn_reflns_limit_k_min -23
_diffrn_reflns_limit_l_max 26
_diffrn_reflns_limit_l_min -25
_diffrn_reflns_number 55588
_diffrn_reflns_theta_full 27.49
_diffrn_reflns_theta_max 27.49
_diffrn_reflns_theta_min 1.02
_exptl_absorpt_coefficient_mu 0.879
_exptl_absorpt_correction_T_max 0.8577
_exptl_absorpt_correction_T_min 0.7038
_exptl_absorpt_correction_type multi-scan
_exptl_absorpt_process_details 'SCALE (Bruker AXS Inc.)'
_exptl_crystal_colour orange
_exptl_crystal_density_diffrn 1.387
_exptl_crystal_density_method 'not measured'
_exptl_crystal_description block
_exptl_crystal_F_000 1864
_exptl_crystal_size_max 0.40
_exptl_crystal_size_mid 0.20
_exptl_crystal_size_min 0.18
_refine_diff_density_max 1.483
_refine_diff_density_min -0.945
_refine_diff_density_rms 0.116
_refine_ls_extinction_method none
_refine_ls_goodness_of_fit_ref 1.085
_refine_ls_hydrogen_treatment constr
_refine_ls_matrix_type full
_refine_ls_number_parameters 1146
_refine_ls_number_reflns 19810
_refine_ls_number_restraints 0
_refine_ls_restrained_S_all 1.085
_refine_ls_R_factor_all 0.0922
_refine_ls_R_factor_gt 0.0743
_refine_ls_shift/su_max 0.001
_refine_ls_shift/su_mean 0.000
_refine_ls_structure_factor_coef Fsqd
_refine_ls_weighting_details 'calc w=1/[\s^2^(Fo^2^)+(0.0850P)^2^+12.5899P] where P=(Fo^2^+2Fc^2^)/3'
_refine_ls_weighting_scheme calc
_refine_ls_wR_factor_gt 0.1914
_refine_ls_wR_factor_ref 0.2040
_reflns_number_gt 16074
_reflns_number_total 19810
_reflns_threshold_expression >2sigma(I)
_cod_data_source_file c0nj00774a.txt
_cod_data_source_block jo456b
_cod_depositor_comments
;
The following automatic conversions were performed:

'_exptl_absorpt_correction_type' value 'Multi-Scan' changed to
'multi-scan' according to
/home/saulius/struct/CIF-dictionaries/cif_core.dic dictionary named
'cif_core.dic' version 2.4.1 from 2010-06-29.

Automatic conversion script
Id: cif_fix_values 1715 2011-07-08 13:25:40Z adriana 
;
_cod_original_cell_volume 4345.0(10)
_cod_original_sg_symbol_H-M P-1
_cod_database_code 7052638

loop_
_symmetry_equiv_pos_as_xyz
'x, y, z'
'-x, -y, -z'

loop_
_atom_site_label
_atom_site_type_symbol
_atom_site_fract_x
_atom_site_fract_y
_atom_site_fract_z
_atom_site_U_iso_or_equiv
_atom_site_adp_type
_atom_site_occupancy
_atom_site_symmetry_multiplicity
_atom_site_calc_flag
_atom_site_refinement_flags
_atom_site_disorder_assembly
_atom_site_disorder_group
Fe1 Fe 0.72668(4) 0.76903(3) 0.76508(3) 0.01372(12) Uani 1 1 d . . .
Ni2 Ni 0.84008(5) 0.74315(3) 0.93945(3) 0.02655(14) Uani 1 1 d . . .
Ni3 Ni 0.77577(5) 0.60715(3) 0.64821(3) 0.02408(13) Uani 1 1 d . . .
Ni4 Ni 0.54172(4) 0.97682(3) 0.72178(3) 0.02561(14) Uani 1 1 d . . .
N1 N 0.8937(3) 0.7156(2) 0.79712(18) 0.0240(7) Uani 1 1 d . . .
N2 N 0.9193(3) 0.7194(2) 0.85960(19) 0.0271(8) Uani 1 1 d . . .
N3 N 0.9803(3) 0.7072(2) 0.9757(2) 0.0311(8) Uani 1 1 d . . .
N4 N 0.7808(3) 0.7538(2) 1.02640(19) 0.0298(8) Uani 1 1 d . . .
N5 N 0.6403(3) 0.7928(2) 0.86018(18) 0.0250(7) Uani 1 1 d . . .
N6 N 0.6926(3) 0.7785(2) 0.91702(19) 0.0264(8) Uani 1 1 d . . .
N7 N 0.7089(3) 0.65795(19) 0.78402(18) 0.0234(7) Uani 1 1 d . . .
N8 N 0.7267(3) 0.6081(2) 0.73608(18) 0.0239(7) Uani 1 1 d . . .
N9 N 0.7606(3) 0.5105(2) 0.65387(19) 0.0268(8) Uani 1 1 d . . .
N10 N 0.8239(3) 0.5908(2) 0.55982(19) 0.0272(8) Uani 1 1 d . . .
N11 N 0.7877(3) 0.76161(19) 0.66358(18) 0.0223(7) Uani 1 1 d . . .
N12 N 0.8006(3) 0.6994(2) 0.62949(18) 0.0238(7) Uani 1 1 d . . .
N13 N 0.5633(3) 0.8125(2) 0.72636(19) 0.0241(7) Uani 1 1 d . . .
N14 N 0.5078(3) 0.8883(2) 0.71711(19) 0.0247(7) Uani 1 1 d . . .
N15 N 0.3975(3) 1.0257(2) 0.6939(2) 0.0315(9) Uani 1 1 d . . .
N16 N 0.5533(3) 1.0740(2) 0.7213(2) 0.0306(8) Uani 1 1 d . . .
N17 N 0.7630(3) 0.8750(2) 0.76446(18) 0.0236(7) Uani 1 1 d . . .
N18 N 0.6859(3) 0.94376(19) 0.74987(19) 0.0244(7) Uani 1 1 d . . .
C3 C 0.9899(4) 0.6810(2) 0.7624(2) 0.0269(9) Uani 1 1 d . . .
H3 H 0.9945 0.6710 0.7164 0.032 Uiso 1 1 calc R . .
C4 C 1.0837(4) 0.6613(3) 0.8030(2) 0.0292(9) Uani 1 1 d . . .
C5 C 1.0338(4) 0.6868(3) 0.8652(2) 0.0296(9) Uani 1 1 d . . .
C6 C 1.2036(4) 0.6216(3) 0.7841(3) 0.0346(11) Uani 1 1 d . . .
C7 C 1.2323(4) 0.5663(3) 0.7368(3) 0.0425(12) Uani 1 1 d . . .
H7 H 1.1746 0.5533 0.7180 0.051 Uiso 1 1 calc R . .
C8 C 1.3443(5) 0.5302(4) 0.7170(3) 0.0533(16) Uani 1 1 d . . .
H8 H 1.3636 0.4929 0.6844 0.064 Uiso 1 1 calc R . .
C9 C 1.4269(5) 0.5488(4) 0.7450(4) 0.0586(18) Uani 1 1 d . . .
H9 H 1.5037 0.5240 0.7314 0.070 Uiso 1 1 calc R . .
C10 C 1.4008(4) 0.6025(4) 0.7923(3) 0.0511(16) Uani 1 1 d . . .
H10 H 1.4596 0.6140 0.8115 0.061 Uiso 1 1 calc R . .
C11 C 1.2891(4) 0.6400(3) 0.8122(3) 0.0413(12) Uani 1 1 d . . .
H11 H 1.2707 0.6777 0.8445 0.050 Uiso 1 1 calc R . .
C12 C 1.0659(4) 0.6811(3) 0.9341(2) 0.0333(10) Uani 1 1 d . . .
H12 H 1.1418 0.6602 0.9473 0.040 Uiso 1 1 calc R . .
C13 C 0.9748(4) 0.7085(3) 1.0461(2) 0.0317(10) Uani 1 1 d . . .
C14 C 0.8638(4) 0.7339(3) 1.0744(2) 0.0319(10) Uani 1 1 d . . .
C15 C 0.8443(5) 0.7375(3) 1.1433(2) 0.0365(11) Uani 1 1 d . . .
H15 H 0.7695 0.7544 1.1626 0.044 Uiso 1 1 calc R . .
C16 C 0.9363(5) 0.7158(3) 1.1830(3) 0.0390(12) Uani 1 1 d . . .
H16 H 0.9243 0.7177 1.2303 0.047 Uiso 1 1 calc R . .
C17 C 1.0469(5) 0.6909(3) 1.1552(3) 0.0389(12) Uani 1 1 d . . .
H17 H 1.1087 0.6767 1.1837 0.047 Uiso 1 1 calc R . .
C18 C 1.0671(4) 0.6870(3) 1.0867(2) 0.0343(10) Uani 1 1 d . . .
H18 H 1.1421 0.6701 1.0678 0.041 Uiso 1 1 calc R . .
C19 C 0.6716(4) 0.7716(3) 1.0337(2) 0.0329(10) Uani 1 1 d . . .
H19 H 0.6318 0.7743 1.0761 0.040 Uiso 1 1 calc R . .
C20 C 0.6169(4) 0.7871(3) 0.9705(2) 0.0301(9) Uani 1 1 d . . .
C21 C 0.5088(4) 0.8073(3) 0.9459(3) 0.0318(10) Uani 1 1 d . . .
C22 C 0.5276(4) 0.8108(3) 0.8769(2) 0.0308(10) Uani 1 1 d . . .
H22 H 0.4700 0.8240 0.8455 0.037 Uiso 1 1 calc R . .
C23 C 0.3965(4) 0.8209(3) 0.9809(3) 0.0379(11) Uani 1 1 d . . .
C24 C 0.3805(5) 0.8280(3) 1.0489(3) 0.0467(14) Uani 1 1 d . . .
H24 H 0.4431 0.8236 1.0745 0.056 Uiso 1 1 calc R . .
C25 C 0.2742(5) 0.8416(4) 1.0810(3) 0.0569(17) Uani 1 1 d . . .
H25 H 0.2652 0.8470 1.1280 0.068 Uiso 1 1 calc R . .
C26 C 0.1833(5) 0.8473(4) 1.0458(4) 0.0605(18) Uani 1 1 d . . .
H26 H 0.1106 0.8584 1.0677 0.073 Uiso 1 1 calc R . .
C27 C 0.1978(5) 0.8366(5) 0.9767(4) 0.068(2) Uani 1 1 d . . .
H27 H 0.1358 0.8375 0.9520 0.081 Uiso 1 1 calc R . .
C28 C 0.3032(5) 0.8248(4) 0.9451(3) 0.0565(16) Uani 1 1 d . . .
H28 H 0.3124 0.8193 0.8981 0.068 Uiso 1 1 calc R . .
C29 C 0.6864(4) 0.6211(2) 0.8415(2) 0.0246(8) Uani 1 1 d . . .
H29 H 0.6698 0.6436 0.8836 0.029 Uiso 1 1 calc R . .
C30 C 0.6903(4) 0.5455(2) 0.8321(2) 0.0255(9) Uani 1 1 d . . .
C31 C 0.7168(4) 0.5393(2) 0.7631(2) 0.0251(9) Uani 1 1 d . . .
C32 C 0.6689(4) 0.4899(2) 0.8842(2) 0.0263(9) Uani 1 1 d . . .
C33 C 0.6768(4) 0.4997(3) 0.9514(2) 0.0329(10) Uani 1 1 d . . .
H33 H 0.6994 0.5411 0.9630 0.039 Uiso 1 1 calc R . .
C34 C 0.6524(4) 0.4504(3) 1.0018(3) 0.0382(11) Uani 1 1 d . . .
H34 H 0.6571 0.4585 1.0475 0.046 Uiso 1 1 calc R . .
C35 C 0.6212(4) 0.3892(3) 0.9857(3) 0.0392(12) Uani 1 1 d . . .
H35 H 0.6045 0.3551 1.0202 0.047 Uiso 1 1 calc R . .
C36 C 0.6143(4) 0.3779(3) 0.9193(3) 0.0402(12) Uani 1 1 d . . .
H36 H 0.5936 0.3355 0.9082 0.048 Uiso 1 1 calc R . .
C37 C 0.6372(4) 0.4278(3) 0.8687(3) 0.0328(10) Uani 1 1 d . . .
H37 H 0.6313 0.4198 0.8231 0.039 Uiso 1 1 calc R . .
C38 C 0.7386(4) 0.4833(2) 0.7128(2) 0.0275(9) Uani 1 1 d . . .
H38 H 0.7367 0.4322 0.7223 0.033 Uiso 1 1 calc R . .
C39 C 0.7896(4) 0.4740(2) 0.5922(2) 0.0279(9) Uani 1 1 d . . .
C40 C 0.8268(4) 0.5179(2) 0.5406(2) 0.0275(9) Uani 1 1 d . . .
C41 C 0.8620(4) 0.4892(3) 0.4782(2) 0.0313(10) Uani 1 1 d . . .
H41 H 0.8890 0.5185 0.4437 0.038 Uiso 1 1 calc R . .
C42 C 0.8572(4) 0.4175(3) 0.4668(2) 0.0323(10) Uani 1 1 d . . .
H42 H 0.8812 0.3972 0.4242 0.039 Uiso 1 1 calc R . .
C43 C 0.8174(4) 0.3746(3) 0.5175(3) 0.0346(11) Uani 1 1 d . . .
H43 H 0.8130 0.3259 0.5086 0.042 Uiso 1 1 calc R . .
C44 C 0.7842(4) 0.4022(3) 0.5804(2) 0.0315(10) Uani 1 1 d . . .
H44 H 0.7581 0.3725 0.6149 0.038 Uiso 1 1 calc R . .
C45 C 0.8514(4) 0.6452(3) 0.5256(2) 0.0267(9) Uani 1 1 d . . .
H45 H 0.8780 0.6426 0.4799 0.032 Uiso 1 1 calc R . .
C46 C 0.8369(4) 0.7110(2) 0.5651(2) 0.0252(9) Uani 1 1 d . . .
C47 C 0.8468(4) 0.7852(3) 0.5565(2) 0.0270(9) Uani 1 1 d . . .
C48 C 0.8142(4) 0.8136(2) 0.6201(2) 0.0249(9) Uani 1 1 d . . .
H48 H 0.8112 0.8634 0.6311 0.030 Uiso 1 1 calc R . .
C49 C 0.8864(4) 0.8253(3) 0.4979(2) 0.0280(9) Uani 1 1 d . . .
C50 C 0.9559(4) 0.7850(3) 0.4470(2) 0.0328(10) Uani 1 1 d . . .
H50 H 0.9756 0.7303 0.4482 0.039 Uiso 1 1 calc R . .
C51 C 0.9973(4) 0.8239(3) 0.3942(3) 0.0392(12) Uani 1 1 d . . .
H51 H 1.0446 0.7960 0.3594 0.047 Uiso 1 1 calc R . .
C52 C 0.9688(5) 0.9040(3) 0.3927(3) 0.0414(12) Uani 1 1 d . . .
H52 H 0.9972 0.9309 0.3570 0.050 Uiso 1 1 calc R . .
C53 C 0.8994(6) 0.9443(3) 0.4432(3) 0.0471(14) Uani 1 1 d . . .
H53 H 0.8801 0.9990 0.4423 0.057 Uiso 1 1 calc R . .
C54 C 0.8580(5) 0.9052(3) 0.4952(3) 0.0416(12) Uani 1 1 d . . .
H54 H 0.8096 0.9334 0.5296 0.050 Uiso 1 1 calc R . .
C55 C 0.4925(4) 0.7759(3) 0.7116(2) 0.0267(9) Uani 1 1 d . . .
H55 H 0.5114 0.7212 0.7136 0.032 Uiso 1 1 calc R . .
C56 C 0.3879(4) 0.8286(3) 0.6930(2) 0.0280(9) Uani 1 1 d . . .
C57 C 0.4015(4) 0.9004(3) 0.6967(2) 0.0284(9) Uani 1 1 d . . .
C58 C 0.2917(4) 0.8104(3) 0.6712(2) 0.0306(10) Uani 1 1 d . . .
C59 C 0.3083(5) 0.7373(3) 0.6494(3) 0.0376(11) Uani 1 1 d . . .
H59 H 0.3819 0.6998 0.6493 0.045 Uiso 1 1 calc R . .
C60 C 0.2196(5) 0.7185(3) 0.6279(3) 0.0435(13) Uani 1 1 d . . .
H60 H 0.2322 0.6682 0.6137 0.052 Uiso 1 1 calc R . .
C61 C 0.1121(5) 0.7734(4) 0.6270(3) 0.0464(14) Uani 1 1 d . . .
H61 H 0.0514 0.7612 0.6112 0.056 Uiso 1 1 calc R . .
C62 C 0.0937(4) 0.8453(4) 0.6491(3) 0.0465(14) Uani 1 1 d . . .
H62 H 0.0198 0.8825 0.6494 0.056 Uiso 1 1 calc R . .
C63 C 0.1830(4) 0.8642(3) 0.6711(3) 0.0391(12) Uani 1 1 d . . .
H63 H 0.1695 0.9142 0.6861 0.047 Uiso 1 1 calc R . .
C64 C 0.3402(4) 0.9813(3) 0.6829(3) 0.0329(10) Uani 1 1 d . . .
H64 H 0.2656 1.0003 0.6674 0.040 Uiso 1 1 calc R . .
C65 C 0.3675(4) 1.1074(3) 0.6862(3) 0.0322(10) Uani 1 1 d . . .
C66 C 0.4549(4) 1.1341(3) 0.7015(3) 0.0352(11) Uani 1 1 d . . .
C67 C 0.4381(5) 1.2129(3) 0.6956(3) 0.0450(14) Uani 1 1 d . . .
H67 H 0.4972 1.2315 0.7041 0.054 Uiso 1 1 calc R . .
C68 C 0.3335(5) 1.2641(3) 0.6772(3) 0.0477(14) Uani 1 1 d . . .
H68 H 0.3205 1.3183 0.6747 0.057 Uiso 1 1 calc R . .
C69 C 0.2479(4) 1.2377(3) 0.6624(3) 0.0421(12) Uani 1 1 d . . .
H69 H 0.1774 1.2737 0.6492 0.050 Uiso 1 1 calc R . .
C70 C 0.2643(4) 1.1591(3) 0.6667(3) 0.0394(12) Uani 1 1 d . . .
H70 H 0.2056 1.1409 0.6565 0.047 Uiso 1 1 calc R . .
C71 C 0.6482(4) 1.0770(3) 0.7386(3) 0.0310(10) Uani 1 1 d . . .
H71 H 0.6630 1.1241 0.7403 0.037 Uiso 1 1 calc R . .
C72 C 0.7297(4) 1.0020(2) 0.7553(2) 0.0253(9) Uani 1 1 d . . .
C73 C 0.8416(4) 0.9677(3) 0.7739(2) 0.0248(8) Uani 1 1 d . . .
C74 C 0.8581(3) 0.8890(2) 0.7794(2) 0.0220(8) Uani 1 1 d . . .
H74 H 0.9266 0.8499 0.7919 0.026 Uiso 1 1 calc R . .
C75 C 0.9260(4) 1.0044(3) 0.7866(2) 0.0266(9) Uani 1 1 d . . .
C76 C 1.0275(5) 0.9604(3) 0.8141(4) 0.0502(15) Uani 1 1 d . . .
H76 H 1.0427 0.9065 0.8242 0.060 Uiso 1 1 calc R . .
C77 C 1.1081(5) 0.9935(4) 0.8273(4) 0.067(2) Uani 1 1 d . . .
H77 H 1.1773 0.9623 0.8461 0.080 Uiso 1 1 calc R . .
C78 C 1.0860(5) 1.0717(3) 0.8126(3) 0.0470(14) Uani 1 1 d . . .
H78 H 1.1401 1.0948 0.8213 0.056 Uiso 1 1 calc R . .
C79 C 0.9861(4) 1.1160(3) 0.7854(3) 0.0365(11) Uani 1 1 d . . .
H79 H 0.9706 1.1700 0.7757 0.044 Uiso 1 1 calc R . .
C80 C 0.9073(4) 1.0822(3) 0.7720(3) 0.0325(10) Uani 1 1 d . . .
H80 H 0.8389 1.1135 0.7524 0.039 Uiso 1 1 calc R . .
B2 B 0.9560(5) 0.5555(4) 0.3152(3) 0.0423(14) Uani 1 1 d . . .
F21 F 0.9905(3) 0.47564(17) 0.33584(16) 0.0457(8) Uani 1 1 d . . .
F22 F 1.0321(3) 0.5679(2) 0.2656(2) 0.0708(12) Uani 1 1 d . . .
F23 F 0.9570(3) 0.59732(18) 0.36871(17) 0.0483(8) Uani 1 1 d . . .
F24 F 0.8495(3) 0.5785(2) 0.2917(2) 0.0655(11) Uani 1 1 d . . .
B1 B 0.6837(5) 0.2849(3) 0.7206(3) 0.0335(11) Uani 1 1 d . . .
F11 F 0.6493(3) 0.2467(2) 0.77653(17) 0.0512(8) Uani 1 1 d . . .
F12 F 0.6976(3) 0.2401(2) 0.66679(18) 0.0578(9) Uani 1 1 d . . .
F13 F 0.7859(3) 0.29397(18) 0.73109(17) 0.0462(8) Uani 1 1 d . . .
F14 F 0.6034(3) 0.35669(19) 0.7086(2) 0.0542(9) Uani 1 1 d . . .
N95 N 0.8614(8) 0.5574(7) 1.0352(7) 0.067(4) Uani 0.50 1 d P . .
C96 C 0.9257(8) 0.5310(6) 1.0740(6) 0.036(2) Uani 0.50 1 d P . .
C97 C 1.0149(7) 0.4993(5) 1.1236(4) 0.0233(17) Uani 0.50 1 d P . .
H97A H 0.9818 0.5114 1.1687 0.028 Uiso 0.50 1 calc PR . .
H97B H 1.0742 0.5225 1.1132 0.028 Uiso 0.50 1 calc PR . .
H97C H 1.0475 0.4430 1.1214 0.028 Uiso 0.50 1 calc PR . .
N90 N 0.7605(9) 1.0464(5) 0.6000(4) 0.080(3) Uani 0.75 1 d P . .
C91 C 0.7617(7) 1.0988(5) 0.5676(4) 0.0471(18) Uani 0.75 1 d P . .
C92 C 0.7643(7) 1.1647(4) 0.5253(3) 0.0417(16) Uani 0.75 1 d P . .
H92A H 0.7250 1.1670 0.4844 0.050 Uiso 0.75 1 calc PR . .
H92B H 0.8429 1.1607 0.5135 0.050 Uiso 0.75 1 calc PR . .
H92C H 0.7267 1.2117 0.5489 0.050 Uiso 0.75 1 calc PR . .
O100 O 0.4304(4) 0.2907(3) 0.8410(3) 0.0459(13) Uani 0.75 1 d P . .
H100 H 0.4952 0.2850 0.8234 0.055 Uiso 0.75 1 calc PR . .
C101 C 0.3630(7) 0.3684(5) 0.8325(5) 0.062(3) Uani 0.75 1 d P . .
H10A H 0.3164 0.3838 0.8736 0.075 Uiso 0.75 1 calc PR . .
H10B H 0.3140 0.3754 0.7950 0.075 Uiso 0.75 1 calc PR . .
H10C H 0.4112 0.4006 0.8230 0.075 Uiso 0.75 1 calc PR . .
C110 C 0.5664(11) 0.9586(6) 1.1254(5) 0.047(3) Uani 0.50 1 d P . .
H11H H 0.5950 0.9038 1.1414 0.056 Uiso 0.50 1 calc PR . .
H11I H 0.4837 0.9762 1.1259 0.056 Uiso 0.50 1 calc PR . .
H11J H 0.5905 0.9893 1.1548 0.056 Uiso 0.50 1 calc PR . .
C111 C 0.6097(8) 0.9678(5) 1.0593(5) 0.034(2) Uani 0.50 1 d P . .
H11C H 0.5802 0.9400 1.0293 0.041 Uiso 0.50 1 calc PR . .
H11D H 0.5825 1.0235 1.0441 0.041 Uiso 0.50 1 calc PR . .
O112 O 0.7270(5) 0.9403(3) 1.0538(3) 0.0289(13) Uani 0.50 1 d P . .
C113 C 0.7688(8) 0.9512(5) 0.9874(6) 0.036(2) Uani 0.50 1 d P . .
H11A H 0.7368 1.0064 0.9713 0.043 Uiso 0.50 1 calc PR . .
H11B H 0.7456 0.9200 0.9574 0.043 Uiso 0.50 1 calc PR . .
C114 C 0.8898(8) 0.9281(6) 0.9859(6) 0.042(3) Uani 0.50 1 d P . .
H11E H 0.9127 0.9517 1.0218 0.051 Uiso 0.50 1 calc PR . .
H11F H 0.9175 0.9452 0.9424 0.051 Uiso 0.50 1 calc PR . .
H11G H 0.9217 0.8715 0.9926 0.051 Uiso 0.50 1 calc PR . .
C120 C 0.5208(14) 0.5389(9) 0.4821(8) 0.069(4) Uiso 0.50 1 d P A -1
H12C H 0.4771 0.5570 0.4418 0.082 Uiso 0.50 1 calc PR A -1
H12D H 0.4915 0.5026 0.5099 0.082 Uiso 0.50 1 calc PR A -1
H12E H 0.6003 0.5128 0.4691 0.082 Uiso 0.50 1 calc PR A -1
C121 C 0.5115(12) 0.6018(8) 0.5184(7) 0.061(3) Uiso 0.50 1 d P A -1
H12A H 0.5581 0.5816 0.5580 0.073 Uiso 0.50 1 calc PR A -1
H12B H 0.4320 0.6227 0.5355 0.073 Uiso 0.50 1 calc PR A -1
O122 O 0.5425(13) 0.6670(9) 0.4867(8) 0.113(5) Uiso 0.50 1 d P A -1
C123 C 0.5350(12) 0.7395(8) 0.5215(7) 0.062(3) Uiso 0.50 1 d P A -1
H12F H 0.4612 0.7542 0.5470 0.074 Uiso 0.50 1 calc PR A -1
H12G H 0.5932 0.7215 0.5555 0.074 Uiso 0.50 1 calc PR A -1
C124 C 0.5443(16) 0.8090(10) 0.4921(9) 0.084(5) Uiso 0.50 1 d P A -1
H12H H 0.6200 0.7994 0.4709 0.101 Uiso 0.50 1 calc PR A -1
H12I H 0.5318 0.8459 0.5267 0.101 Uiso 0.50 1 calc PR A -1
H12J H 0.4877 0.8306 0.4582 0.101 Uiso 0.50 1 calc PR A -1
O125 O 0.5165(14) 0.9630(8) 0.4888(8) 0.113(5) Uiso 0.50 1 d P B -2
H125 H 0.4856 0.9706 0.4519 0.135 Uiso 0.50 1 calc PR B -2
C126 C 0.5148(14) 0.8936(9) 0.5198(8) 0.074(4) Uiso 0.50 1 d P B -2
H12K H 0.5670 0.8782 0.5564 0.088 Uiso 0.50 1 calc PR B -2
H12L H 0.5381 0.8538 0.4871 0.088 Uiso 0.50 1 calc PR B -2
H12M H 0.4382 0.8992 0.5378 0.088 Uiso 0.50 1 calc PR B -2

loop_
_atom_site_aniso_label
_atom_site_aniso_U_11
_atom_site_aniso_U_22
_atom_site_aniso_U_33
_atom_site_aniso_U_23
_atom_site_aniso_U_13
_atom_site_aniso_U_12
Fe1 0.0125(2) 0.0120(2) 0.0161(3) -0.00004(19) -0.0039(2) -0.00284(18)
Ni2 0.0212(3) 0.0326(3) 0.0249(3) -0.0004(2) -0.0036(2) -0.0077(2)
Ni3 0.0297(3) 0.0192(3) 0.0241(3) -0.0021(2) 0.0003(2) -0.0094(2)
Ni4 0.0200(3) 0.0185(3) 0.0385(3) -0.0006(2) -0.0086(2) -0.0055(2)
N1 0.0209(16) 0.0236(17) 0.0269(19) 0.0009(14) -0.0049(14) -0.0066(14)
N2 0.0211(17) 0.0301(19) 0.0282(19) 0.0048(15) -0.0079(15) -0.0064(14)
N3 0.0264(19) 0.036(2) 0.030(2) 0.0033(17) -0.0087(16) -0.0098(16)
N4 0.0286(19) 0.035(2) 0.027(2) -0.0020(16) -0.0023(16) -0.0112(16)
N5 0.0252(17) 0.0246(18) 0.0249(18) -0.0006(14) -0.0004(15) -0.0083(14)
N6 0.0239(17) 0.0284(19) 0.0254(19) -0.0048(15) -0.0004(15) -0.0065(14)
N7 0.0261(17) 0.0193(16) 0.0239(18) -0.0015(13) -0.0009(15) -0.0065(14)
N8 0.0269(17) 0.0188(16) 0.0273(19) -0.0028(14) -0.0009(15) -0.0091(14)
N9 0.0319(19) 0.0218(17) 0.0276(19) -0.0046(14) 0.0018(16) -0.0101(15)
N10 0.0295(18) 0.0245(18) 0.0285(19) -0.0046(15) -0.0011(16) -0.0095(15)
N11 0.0233(16) 0.0187(16) 0.0242(18) -0.0014(13) -0.0051(14) -0.0053(13)
N12 0.0276(18) 0.0203(17) 0.0242(18) -0.0031(14) -0.0017(15) -0.0084(14)
N13 0.0212(16) 0.0200(17) 0.0302(19) -0.0019(14) -0.0067(15) -0.0045(13)
N14 0.0181(16) 0.0212(17) 0.033(2) -0.0012(14) -0.0089(15) -0.0026(13)
N15 0.0258(18) 0.0234(18) 0.044(2) 0.0009(16) -0.0115(17) -0.0049(15)
N16 0.0257(18) 0.0184(17) 0.047(2) -0.0049(16) -0.0056(17) -0.0049(14)
N17 0.0200(16) 0.0231(17) 0.0276(19) -0.0036(14) -0.0022(14) -0.0065(13)
N18 0.0222(17) 0.0178(16) 0.032(2) -0.0044(14) -0.0040(15) -0.0044(13)
C3 0.026(2) 0.027(2) 0.026(2) 0.0028(17) -0.0023(18) -0.0077(17)
C4 0.025(2) 0.031(2) 0.029(2) 0.0035(18) -0.0036(18) -0.0076(18)
C5 0.021(2) 0.033(2) 0.033(2) 0.0020(19) -0.0050(18) -0.0063(17)
C6 0.023(2) 0.038(3) 0.035(3) 0.009(2) -0.0007(19) -0.0037(19)
C7 0.030(2) 0.037(3) 0.052(3) 0.002(2) 0.007(2) -0.003(2)
C8 0.037(3) 0.048(3) 0.061(4) 0.000(3) 0.012(3) 0.000(2)
C9 0.026(3) 0.058(4) 0.073(5) 0.012(3) 0.010(3) 0.004(2)
C10 0.026(2) 0.068(4) 0.052(4) 0.021(3) -0.009(2) -0.010(2)
C11 0.025(2) 0.057(3) 0.037(3) 0.012(2) -0.002(2) -0.011(2)
C12 0.024(2) 0.041(3) 0.033(3) 0.007(2) -0.0068(19) -0.0092(19)
C13 0.035(2) 0.036(2) 0.028(2) 0.0006(19) -0.007(2) -0.016(2)
C14 0.033(2) 0.032(2) 0.031(2) -0.0008(19) -0.006(2) -0.0097(19)
C15 0.043(3) 0.038(3) 0.028(2) 0.000(2) -0.005(2) -0.014(2)
C16 0.050(3) 0.038(3) 0.032(3) 0.002(2) -0.011(2) -0.017(2)
C17 0.046(3) 0.037(3) 0.038(3) 0.001(2) -0.015(2) -0.018(2)
C18 0.037(3) 0.038(3) 0.032(2) 0.005(2) -0.012(2) -0.018(2)
C19 0.031(2) 0.038(3) 0.028(2) -0.0027(19) 0.0006(19) -0.0090(19)
C20 0.029(2) 0.033(2) 0.028(2) -0.0031(18) 0.0015(19) -0.0100(18)
C21 0.024(2) 0.031(2) 0.036(3) 0.0015(19) -0.0020(19) -0.0042(18)
C22 0.024(2) 0.028(2) 0.036(3) -0.0010(19) -0.0052(19) -0.0023(17)
C23 0.030(2) 0.033(3) 0.045(3) 0.001(2) 0.004(2) -0.0051(19)
C24 0.033(3) 0.056(3) 0.040(3) 0.003(3) 0.000(2) -0.002(2)
C25 0.043(3) 0.066(4) 0.047(3) 0.009(3) 0.007(3) -0.003(3)
C26 0.033(3) 0.068(4) 0.067(4) 0.011(3) 0.011(3) -0.006(3)
C27 0.032(3) 0.093(6) 0.075(5) -0.001(4) 0.002(3) -0.019(3)
C28 0.034(3) 0.081(5) 0.052(4) -0.009(3) 0.002(3) -0.016(3)
C29 0.025(2) 0.023(2) 0.024(2) 0.0016(16) -0.0033(17) -0.0069(16)
C30 0.023(2) 0.024(2) 0.029(2) 0.0015(17) -0.0054(17) -0.0070(16)
C31 0.024(2) 0.021(2) 0.028(2) 0.0024(16) -0.0022(17) -0.0065(16)
C32 0.023(2) 0.023(2) 0.030(2) 0.0034(17) -0.0034(18) -0.0054(16)
C33 0.035(2) 0.030(2) 0.031(2) 0.0039(19) -0.002(2) -0.0101(19)
C34 0.039(3) 0.039(3) 0.032(3) 0.007(2) -0.001(2) -0.009(2)
C35 0.037(3) 0.036(3) 0.042(3) 0.011(2) 0.002(2) -0.013(2)
C36 0.040(3) 0.034(3) 0.051(3) 0.009(2) -0.010(2) -0.020(2)
C37 0.033(2) 0.031(2) 0.036(3) 0.004(2) -0.007(2) -0.0133(19)
C38 0.028(2) 0.022(2) 0.032(2) -0.0011(17) -0.0031(18) -0.0078(17)
C39 0.029(2) 0.024(2) 0.030(2) -0.0027(17) -0.0060(19) -0.0062(17)
C40 0.026(2) 0.024(2) 0.032(2) -0.0047(18) -0.0035(18) -0.0070(17)
C41 0.032(2) 0.030(2) 0.034(2) -0.0065(19) -0.003(2) -0.0106(19)
C42 0.033(2) 0.035(2) 0.031(2) -0.0119(19) -0.003(2) -0.0108(19)
C43 0.039(3) 0.027(2) 0.040(3) -0.008(2) -0.006(2) -0.012(2)
C44 0.035(2) 0.024(2) 0.035(3) -0.0025(18) -0.001(2) -0.0086(18)
C45 0.026(2) 0.030(2) 0.025(2) -0.0002(17) -0.0027(17) -0.0109(17)
C46 0.027(2) 0.026(2) 0.023(2) -0.0025(16) -0.0025(17) -0.0091(17)
C47 0.028(2) 0.028(2) 0.026(2) -0.0016(17) -0.0037(18) -0.0098(17)
C48 0.026(2) 0.022(2) 0.027(2) 0.0037(16) -0.0069(17) -0.0086(16)
C49 0.030(2) 0.031(2) 0.025(2) 0.0040(18) -0.0066(18) -0.0126(18)
C50 0.028(2) 0.037(3) 0.032(2) 0.008(2) -0.0063(19) -0.0102(19)
C51 0.030(2) 0.050(3) 0.034(3) 0.008(2) -0.001(2) -0.011(2)
C52 0.044(3) 0.051(3) 0.033(3) 0.012(2) -0.004(2) -0.025(2)
C53 0.074(4) 0.037(3) 0.037(3) 0.005(2) -0.002(3) -0.030(3)
C54 0.061(3) 0.036(3) 0.032(3) -0.001(2) 0.005(2) -0.022(2)
C55 0.026(2) 0.025(2) 0.032(2) -0.0008(17) -0.0079(18) -0.0117(17)
C56 0.025(2) 0.029(2) 0.034(2) 0.0034(18) -0.0096(19) -0.0123(17)
C57 0.022(2) 0.028(2) 0.036(2) 0.0011(18) -0.0092(19) -0.0090(17)
C58 0.028(2) 0.034(2) 0.035(2) 0.0066(19) -0.013(2) -0.0168(19)
C59 0.044(3) 0.035(3) 0.040(3) 0.006(2) -0.019(2) -0.020(2)
C60 0.054(3) 0.049(3) 0.040(3) 0.007(2) -0.019(3) -0.033(3)
C61 0.042(3) 0.069(4) 0.043(3) 0.009(3) -0.019(3) -0.038(3)
C62 0.028(2) 0.065(4) 0.052(3) 0.009(3) -0.014(2) -0.024(2)
C63 0.033(2) 0.043(3) 0.047(3) 0.002(2) -0.008(2) -0.020(2)
C64 0.023(2) 0.030(2) 0.046(3) 0.004(2) -0.013(2) -0.0092(18)
C65 0.028(2) 0.023(2) 0.044(3) 0.0016(19) -0.012(2) -0.0046(17)
C66 0.028(2) 0.025(2) 0.052(3) -0.003(2) -0.009(2) -0.0062(18)
C67 0.037(3) 0.024(2) 0.074(4) 0.001(2) -0.016(3) -0.007(2)
C68 0.047(3) 0.025(2) 0.067(4) 0.002(2) -0.012(3) -0.005(2)
C69 0.034(3) 0.026(2) 0.059(4) 0.002(2) -0.012(2) -0.001(2)
C70 0.032(2) 0.028(2) 0.055(3) 0.004(2) -0.012(2) -0.0063(19)
C71 0.026(2) 0.024(2) 0.045(3) -0.0044(19) -0.004(2) -0.0092(17)
C72 0.025(2) 0.023(2) 0.029(2) -0.0027(17) -0.0026(18) -0.0106(17)
C73 0.024(2) 0.029(2) 0.024(2) -0.0045(17) -0.0026(17) -0.0100(17)
C74 0.0158(17) 0.025(2) 0.022(2) -0.0011(16) -0.0041(15) -0.0017(15)
C75 0.024(2) 0.033(2) 0.025(2) -0.0034(18) -0.0022(17) -0.0113(17)
C76 0.035(3) 0.035(3) 0.085(5) 0.001(3) -0.024(3) -0.013(2)
C77 0.044(3) 0.048(3) 0.117(6) 0.004(4) -0.043(4) -0.020(3)
C78 0.043(3) 0.053(3) 0.058(4) -0.007(3) -0.013(3) -0.030(3)
C79 0.040(3) 0.040(3) 0.040(3) -0.002(2) -0.008(2) -0.026(2)
C80 0.031(2) 0.035(2) 0.036(3) -0.004(2) -0.002(2) -0.017(2)
B2 0.037(3) 0.040(3) 0.040(3) 0.003(3) -0.002(3) -0.002(2)
F21 0.0434(17) 0.0375(16) 0.0446(18) -0.0035(14) -0.0038(14) 0.0021(13)
F22 0.055(2) 0.080(3) 0.058(2) 0.021(2) 0.0048(19) -0.0048(19)
F23 0.0523(19) 0.0350(16) 0.055(2) 0.0002(14) -0.0064(16) -0.0119(14)
F24 0.0456(19) 0.046(2) 0.095(3) -0.0117(19) -0.032(2) 0.0050(15)
B1 0.038(3) 0.030(3) 0.038(3) -0.004(2) -0.005(2) -0.017(2)
F11 0.065(2) 0.0497(19) 0.0448(19) 0.0021(15) 0.0007(17) -0.0295(17)
F12 0.066(2) 0.068(2) 0.054(2) -0.0258(18) 0.0086(18) -0.0383(19)
F13 0.0445(17) 0.0426(17) 0.059(2) 0.0015(15) -0.0167(16) -0.0227(14)
F14 0.0449(18) 0.0380(17) 0.077(3) 0.0044(16) -0.0111(18) -0.0113(14)
N95 0.027(5) 0.076(8) 0.098(9) -0.060(7) -0.018(6) 0.002(5)
C96 0.031(5) 0.035(5) 0.053(6) -0.025(5) 0.008(5) -0.021(4)
C97 0.028(4) 0.018(4) 0.032(4) 0.005(3) -0.005(4) -0.019(3)
N90 0.150(9) 0.063(5) 0.043(4) -0.020(4) 0.040(5) -0.061(6)
C91 0.069(5) 0.052(5) 0.031(4) -0.019(3) 0.011(4) -0.034(4)
C92 0.050(4) 0.048(4) 0.032(3) -0.002(3) -0.009(3) -0.020(3)
O100 0.035(3) 0.066(3) 0.035(3) 0.012(2) 0.005(2) -0.019(2)
C101 0.045(4) 0.067(6) 0.084(7) 0.021(5) -0.024(5) -0.032(4)
C110 0.063(7) 0.040(6) 0.030(5) -0.014(4) 0.022(5) -0.010(5)
C111 0.033(5) 0.017(4) 0.046(6) -0.006(4) -0.007(4) 0.003(3)
O112 0.023(3) 0.026(3) 0.034(3) -0.013(3) -0.005(3) 0.001(2)
C113 0.029(5) 0.021(4) 0.053(6) 0.002(4) 0.000(4) -0.006(4)
C114 0.036(5) 0.025(5) 0.060(7) 0.000(5) 0.015(5) -0.008(4)

loop_
_atom_type_symbol
_atom_type_description
_atom_type_scat_dispersion_real
_atom_type_scat_dispersion_imag
_atom_type_scat_source
C C 0.0033 0.0016 'International Tables Vol C Tables 4.2.6.8 and 6.1.1.4'
H H 0.0000 0.0000 'International Tables Vol C Tables 4.2.6.8 and 6.1.1.4'
B B 0.0013 0.0007 'International Tables Vol C Tables 4.2.6.8 and 6.1.1.4'
N N 0.0061 0.0033 'International Tables Vol C Tables 4.2.6.8 and 6.1.1.4'
O O 0.0106 0.0060 'International Tables Vol C Tables 4.2.6.8 and 6.1.1.4'
F F 0.0171 0.0103 'International Tables Vol C Tables 4.2.6.8 and 6.1.1.4'
Fe Fe 0.3463 0.8444 'International Tables Vol C Tables 4.2.6.8 and 6.1.1.4'
Ni Ni 0.3393 1.1124 'International Tables Vol C Tables 4.2.6.8 and 6.1.1.4'

loop_
_geom_angle_atom_site_label_1
_geom_angle_atom_site_label_2
_geom_angle_atom_site_label_3
_geom_angle
_geom_angle_site_symmetry_1
_geom_angle_site_symmetry_3
_geom_angle_publ_flag
N1 Fe1 N13 173.86(14) . . y
N1 Fe1 N11 90.23(14) . . y
N13 Fe1 N11 85.90(14) . . y
N1 Fe1 N5 99.18(14) . . y
N13 Fe1 N5 85.05(14) . . y
N11 Fe1 N5 169.77(13) . . y
N1 Fe1 N7 86.23(13) . . y
N13 Fe1 N7 89.72(14) . . y
N11 Fe1 N7 99.68(14) . . y
N5 Fe1 N7 85.04(14) . . y
N1 Fe1 N17 84.82(13) . . y
N13 Fe1 N17 99.77(13) . . y
N11 Fe1 N17 87.89(14) . . y
N5 Fe1 N17 88.96(14) . . y
N7 Fe1 N17 168.30(14) . . y
N6 Ni2 N2 104.08(16) . . y
N6 Ni2 N4 84.53(17) . . y
N2 Ni2 N4 170.14(16) . . y
N6 Ni2 N3 171.08(18) . . y
N2 Ni2 N3 84.67(17) . . y
N4 Ni2 N3 86.60(18) . . y
N8 Ni3 N12 104.74(16) . . y
N8 Ni3 N9 84.14(16) . . y
N12 Ni3 N9 171.06(17) . . y
N8 Ni3 N10 170.99(16) . . y
N12 Ni3 N10 84.26(16) . . y
N9 Ni3 N10 86.85(16) . . y
N18 Ni4 N14 104.94(15) . . y
N18 Ni4 N15 170.88(16) . . y
N14 Ni4 N15 84.18(16) . . y
N18 Ni4 N16 84.24(16) . . y
N14 Ni4 N16 170.81(16) . . y
N15 Ni4 N16 86.65(16) . . y
N2 N1 C3 107.8(3) . . ?
N2 N1 Fe1 121.3(3) . . ?
C3 N1 Fe1 130.6(3) . . ?
N1 N2 C5 109.3(4) . . ?
N1 N2 Ni2 135.7(3) . . ?
C5 N2 Ni2 114.1(3) . . ?
C12 N3 C13 130.7(4) . . ?
C12 N3 Ni2 116.1(3) . . ?
C13 N3 Ni2 113.0(3) . . ?
C19 N4 C14 130.8(4) . . ?
C19 N4 Ni2 115.6(3) . . ?
C14 N4 Ni2 113.3(3) . . ?
N6 N5 C22 106.7(4) . . ?
N6 N5 Fe1 123.1(3) . . ?
C22 N5 Fe1 129.2(3) . . ?
N5 N6 C20 110.6(4) . . ?
N5 N6 Ni2 134.9(3) . . ?
C20 N6 Ni2 114.3(3) . . ?
N8 N7 C29 106.4(3) . . ?
N8 N7 Fe1 122.7(3) . . ?
C29 N7 Fe1 130.8(3) . . ?
N7 N8 C31 110.3(4) . . ?
N7 N8 Ni3 134.9(3) . . ?
C31 N8 Ni3 114.3(3) . . ?
C38 N9 C39 130.1(4) . . ?
C38 N9 Ni3 116.5(3) . . ?
C39 N9 Ni3 112.8(3) . . ?
C45 N10 C40 129.9(4) . . ?
C45 N10 Ni3 116.8(3) . . ?
C40 N10 Ni3 113.3(3) . . ?
N12 N11 C48 106.7(4) . . ?
N12 N11 Fe1 122.3(3) . . ?
C48 N11 Fe1 130.9(3) . . ?
N11 N12 C46 110.1(3) . . ?
N11 N12 Ni3 135.5(3) . . ?
C46 N12 Ni3 114.4(3) . . ?
N14 N13 C55 106.8(3) . . ?
N14 N13 Fe1 121.9(3) . . ?
C55 N13 Fe1 131.1(3) . . ?
N13 N14 C57 109.8(3) . . ?
N13 N14 Ni4 135.6(3) . . ?
C57 N14 Ni4 114.5(3) . . ?
C64 N15 C65 130.1(4) . . ?
C64 N15 Ni4 116.4(3) . . ?
C65 N15 Ni4 113.4(3) . . ?
C71 N16 C66 130.1(4) . . ?
C71 N16 Ni4 116.4(3) . . ?
C66 N16 Ni4 113.5(3) . . ?
N18 N17 C74 106.5(3) . . ?
N18 N17 Fe1 122.1(3) . . ?
C74 N17 Fe1 131.4(3) . . ?
N17 N18 C72 110.3(3) . . ?
N17 N18 Ni4 135.1(3) . . ?
C72 N18 Ni4 114.6(3) . . ?
N1 C3 C4 111.1(4) . . ?
N1 C3 H3 124.4 . . ?
C4 C3 H3 124.4 . . ?
C5 C4 C3 102.7(4) . . ?
C5 C4 C6 129.4(4) . . ?
C3 C4 C6 127.9(4) . . ?
N2 C5 C4 109.0(4) . . ?
N2 C5 C12 111.9(4) . . ?
C4 C5 C12 138.6(4) . . ?
C7 C6 C11 119.5(5) . . ?
C7 C6 C4 119.8(5) . . ?
C11 C6 C4 120.7(5) . . ?
C8 C7 C6 120.5(6) . . ?
C8 C7 H7 119.7 . . ?
C6 C7 H7 119.7 . . ?
C9 C8 C7 119.3(6) . . ?
C9 C8 H8 120.3 . . ?
C7 C8 H8 120.3 . . ?
C8 C9 C10 121.3(5) . . ?
C8 C9 H9 119.3 . . ?
C10 C9 H9 119.3 . . ?
C9 C10 C11 120.2(6) . . ?
C9 C10 H10 119.9 . . ?
C11 C10 H10 119.9 . . ?
C10 C11 C6 119.2(6) . . ?
C10 C11 H11 120.4 . . ?
C6 C11 H11 120.4 . . ?
N3 C12 C5 113.1(4) . . ?
N3 C12 H12 123.5 . . ?
C5 C12 H12 123.5 . . ?
C18 C13 C14 120.6(5) . . ?
C18 C13 N3 125.7(5) . . ?
C14 C13 N3 113.7(4) . . ?
C15 C14 N4 126.1(5) . . ?
C15 C14 C13 120.6(4) . . ?
N4 C14 C13 113.3(4) . . ?
C16 C15 C14 118.3(5) . . ?
C16 C15 H15 120.9 . . ?
C14 C15 H15 120.9 . . ?
C15 C16 C17 121.5(5) . . ?
C15 C16 H16 119.3 . . ?
C17 C16 H16 119.3 . . ?
C18 C17 C16 120.7(5) . . ?
C18 C17 H17 119.7 . . ?
C16 C17 H17 119.7 . . ?
C17 C18 C13 118.4(5) . . ?
C17 C18 H18 120.8 . . ?
C13 C18 H18 120.8 . . ?
N4 C19 C20 113.0(4) . . ?
N4 C19 H19 123.5 . . ?
C20 C19 H19 123.5 . . ?
N6 C20 C21 108.1(4) . . ?
N6 C20 C19 112.0(4) . . ?
C21 C20 C19 139.9(5) . . ?
C22 C21 C20 103.9(4) . . ?
C22 C21 C23 124.7(4) . . ?
C20 C21 C23 131.4(5) . . ?
N5 C22 C21 110.8(4) . . ?
N5 C22 H22 124.6 . . ?
C21 C22 H22 124.6 . . ?
C24 C23 C28 117.8(5) . . ?
C24 C23 C21 122.0(5) . . ?
C28 C23 C21 120.2(5) . . ?
C23 C24 C25 121.4(6) . . ?
C23 C24 H24 119.3 . . ?
C25 C24 H24 119.3 . . ?
C26 C25 C24 120.6(6) . . ?
C26 C25 H25 119.7 . . ?
C24 C25 H25 119.7 . . ?
C25 C26 C27 119.4(6) . . ?
C25 C26 H26 120.3 . . ?
C27 C26 H26 120.3 . . ?
C28 C27 C26 119.4(7) . . ?
C28 C27 H27 120.3 . . ?
C26 C27 H27 120.3 . . ?
C27 C28 C23 121.3(6) . . ?
C27 C28 H28 119.3 . . ?
C23 C28 H28 119.3 . . ?
N7 C29 C30 112.1(4) . . ?
N7 C29 H29 124.0 . . ?
C30 C29 H29 124.0 . . ?
C31 C30 C29 102.9(4) . . ?
C31 C30 C32 131.0(4) . . ?
C29 C30 C32 126.1(4) . . ?
N8 C31 C30 108.3(4) . . ?
N8 C31 C38 111.7(4) . . ?
C30 C31 C38 139.9(4) . . ?
C33 C32 C37 118.2(4) . . ?
C33 C32 C30 119.8(4) . . ?
C37 C32 C30 122.0(4) . . ?
C34 C33 C32 121.3(5) . . ?
C34 C33 H33 119.4 . . ?
C32 C33 H33 119.4 . . ?
C35 C34 C33 119.9(5) . . ?
C35 C34 H34 120.0 . . ?
C33 C34 H34 120.0 . . ?
C36 C35 C34 119.7(5) . . ?
C36 C35 H35 120.2 . . ?
C34 C35 H35 120.2 . . ?
C35 C36 C37 120.6(5) . . ?
C35 C36 H36 119.7 . . ?
C37 C36 H36 119.7 . . ?
C36 C37 C32 120.4(5) . . ?
C36 C37 H37 119.8 . . ?
C32 C37 H37 119.8 . . ?
N9 C38 C31 112.6(4) . . ?
N9 C38 H38 123.7 . . ?
C31 C38 H38 123.7 . . ?
C44 C39 C40 120.1(4) . . ?
C44 C39 N9 126.2(4) . . ?
C40 C39 N9 113.7(4) . . ?
C41 C40 C39 120.8(4) . . ?
C41 C40 N10 126.0(4) . . ?
C39 C40 N10 113.3(4) . . ?
C42 C41 C40 119.0(5) . . ?
C42 C41 H41 120.5 . . ?
C40 C41 H41 120.5 . . ?
C41 C42 C43 120.5(5) . . ?
C41 C42 H42 119.8 . . ?
C43 C42 H42 119.8 . . ?
C44 C43 C42 120.9(4) . . ?
C44 C43 H43 119.6 . . ?
C42 C43 H43 119.6 . . ?
C43 C44 C39 118.8(5) . . ?
C43 C44 H44 120.6 . . ?
C39 C44 H44 120.6 . . ?
N10 C45 C46 112.2(4) . . ?
N10 C45 H45 123.9 . . ?
C46 C45 H45 123.9 . . ?
N12 C46 C47 108.6(4) . . ?
N12 C46 C45 112.3(4) . . ?
C47 C46 C45 139.0(4) . . ?
C48 C47 C46 103.0(4) . . ?
C48 C47 C49 126.0(4) . . ?
C46 C47 C49 130.9(4) . . ?
N11 C48 C47 111.6(4) . . ?
N11 C48 H48 124.2 . . ?
C47 C48 H48 124.2 . . ?
C50 C49 C54 119.0(4) . . ?
C50 C49 C47 121.7(4) . . ?
C54 C49 C47 119.2(4) . . ?
C49 C50 C51 120.6(5) . . ?
C49 C50 H50 119.7 . . ?
C51 C50 H50 119.7 . . ?
C52 C51 C50 119.6(5) . . ?
C52 C51 H51 120.2 . . ?
C50 C51 H51 120.2 . . ?
C53 C52 C51 120.0(5) . . ?
C53 C52 H52 120.0 . . ?
C51 C52 H52 120.0 . . ?
C52 C53 C54 120.0(5) . . ?
C52 C53 H53 120.0 . . ?
C54 C53 H53 120.0 . . ?
C53 C54 C49 120.8(5) . . ?
C53 C54 H54 119.6 . . ?
C49 C54 H54 119.6 . . ?
N13 C55 C56 111.5(4) . . ?
N13 C55 H55 124.2 . . ?
C56 C55 H55 124.2 . . ?
C57 C56 C55 103.1(4) . . ?
C57 C56 C58 129.8(4) . . ?
C55 C56 C58 127.1(4) . . ?
N14 C57 C56 108.7(4) . . ?
N14 C57 C64 111.9(4) . . ?
C56 C57 C64 139.3(4) . . ?
C63 C58 C59 118.2(4) . . ?
C63 C58 C56 122.1(4) . . ?
C59 C58 C56 119.7(4) . . ?
C60 C59 C58 121.2(5) . . ?
C60 C59 H59 119.4 . . ?
C58 C59 H59 119.4 . . ?
C59 C60 C61 119.7(5) . . ?
C59 C60 H60 120.1 . . ?
C61 C60 H60 120.1 . . ?
C62 C61 C60 119.9(5) . . ?
C62 C61 H61 120.0 . . ?
C60 C61 H61 120.0 . . ?
C61 C62 C63 120.3(5) . . ?
C61 C62 H62 119.8 . . ?
C63 C62 H62 119.8 . . ?
C58 C63 C62 120.6(5) . . ?
C58 C63 H63 119.7 . . ?
C62 C63 H63 119.7 . . ?
N15 C64 C57 113.0(4) . . ?
N15 C64 H64 123.5 . . ?
C57 C64 H64 123.5 . . ?
C70 C65 C66 120.7(4) . . ?
C70 C65 N15 126.1(4) . . ?
C66 C65 N15 113.1(4) . . ?
C67 C66 N16 127.0(4) . . ?
C67 C66 C65 119.6(4) . . ?
N16 C66 C65 113.3(4) . . ?
C66 C67 C68 119.0(5) . . ?
C66 C67 H67 120.5 . . ?
C68 C67 H67 120.5 . . ?
C69 C68 C67 121.1(5) . . ?
C69 C68 H68 119.5 . . ?
C67 C68 H68 119.5 . . ?
C70 C69 C68 120.5(5) . . ?
C70 C69 H69 119.8 . . ?
C68 C69 H69 119.8 . . ?
C69 C70 C65 119.0(5) . . ?
C69 C70 H70 120.5 . . ?
C65 C70 H70 120.5 . . ?
N16 C71 C72 113.5(4) . . ?
N16 C71 H71 123.2 . . ?
C72 C71 H71 123.2 . . ?
N18 C72 C73 107.9(4) . . ?
N18 C72 C71 111.3(4) . . ?
C73 C72 C71 140.7(4) . . ?
C74 C73 C72 104.1(4) . . ?
C74 C73 C75 126.2(4) . . ?
C72 C73 C75 129.6(4) . . ?
N17 C74 C73 111.2(3) . . ?
N17 C74 H74 124.4 . . ?
C73 C74 H74 124.4 . . ?
C80 C75 C76 117.6(4) . . ?
C80 C75 C73 122.2(4) . . ?
C76 C75 C73 120.2(4) . . ?
C75 C76 C77 121.5(5) . . ?
C75 C76 H76 119.2 . . ?
C77 C76 H76 119.2 . . ?
C78 C77 C76 119.3(5) . . ?
C78 C77 H77 120.4 . . ?
C76 C77 H77 120.4 . . ?
C79 C78 C77 119.9(5) . . ?
C79 C78 H78 120.0 . . ?
C77 C78 H78 120.0 . . ?
C78 C79 C80 120.1(5) . . ?
C78 C79 H79 119.9 . . ?
C80 C79 H79 119.9 . . ?
C75 C80 C79 121.6(5) . . ?
C75 C80 H80 119.2 . . ?
C79 C80 H80 119.2 . . ?
F24 B2 F23 110.0(5) . . ?
F24 B2 F22 110.6(5) . . ?
F23 B2 F22 108.2(5) . . ?
F24 B2 F21 109.6(5) . . ?
F23 B2 F21 109.6(5) . . ?
F22 B2 F21 108.9(5) . . ?
F14 B1 F12 110.8(5) . . ?
F14 B1 F13 109.3(4) . . ?
F12 B1 F13 108.9(5) . . ?
F14 B1 F11 109.6(5) . . ?
F12 B1 F11 107.9(4) . . ?
F13 B1 F11 110.2(4) . . ?
N95 C96 C97 176.4(12) . . ?
C96 C97 H97A 109.5 . . ?
C96 C97 H97B 109.5 . . ?
H97A C97 H97B 109.5 . . ?
C96 C97 H97C 109.5 . . ?
H97A C97 H97C 109.5 . . ?
H97B C97 H97C 109.5 . . ?
N90 C91 C92 179.0(9) . . ?
C91 C92 H92A 109.5 . . ?
C91 C92 H92B 109.5 . . ?
H92A C92 H92B 109.5 . . ?
C91 C92 H92C 109.5 . . ?
H92A C92 H92C 109.5 . . ?
H92B C92 H92C 109.5 . . ?
C101 O100 H100 109.5 . . ?
O100 C101 H10A 109.5 . . ?
O100 C101 H10B 109.5 . . ?
H10A C101 H10B 109.5 . . ?
O100 C101 H10C 109.5 . . ?
H10A C101 H10C 109.5 . . ?
H10B C101 H10C 109.5 . . ?
C111 C110 H11H 109.5 . . ?
C111 C110 H11I 109.5 . . ?
H11H C110 H11I 109.5 . . ?
C111 C110 H11J 109.5 . . ?
H11H C110 H11J 109.5 . . ?
H11I C110 H11J 109.5 . . ?
O112 C111 C110 113.0(9) . . ?
O112 C111 H11C 109.0 . . ?
C110 C111 H11C 109.0 . . ?
O112 C111 H11D 109.0 . . ?
C110 C111 H11D 109.0 . . ?
H11C C111 H11D 107.8 . . ?
C111 O112 C113 112.1(7) . . ?
O112 C113 C114 109.6(9) . . ?
O112 C113 H11A 109.8 . . ?
C114 C113 H11A 109.8 . . ?
O112 C113 H11B 109.8 . . ?
C114 C113 H11B 109.8 . . ?
H11A C113 H11B 108.2 . . ?
C113 C114 H11E 109.5 . . ?
C113 C114 H11F 109.5 . . ?
H11E C114 H11F 109.5 . . ?
C113 C114 H11G 109.5 . . ?
H11E C114 H11G 109.5 . . ?
H11F C114 H11G 109.5 . . ?
C120 C121 O122 120.3(14) . . ?
C120 C121 H12A 107.2 . . ?
O122 C121 H12A 107.2 . . ?
C120 C121 H12B 107.2 . . ?
O122 C121 H12B 107.2 . . ?
H12A C121 H12B 106.9 . . ?
C121 O122 C123 124.9(14) . . ?
C124 C123 O122 127.9(15) . . ?
C124 C123 H12F 105.3 . . ?
O122 C123 H12F 105.3 . . ?
C124 C123 H12G 105.3 . . ?
O122 C123 H12G 105.3 . . ?
H12F C123 H12G 106.0 . . ?
C126 O125 H125 109.5 . . ?
O125 C126 H12K 109.5 . . ?
O125 C126 H12L 109.5 . . ?
H12K C126 H12L 109.5 . . ?
O125 C126 H12M 109.5 . . ?
H12K C126 H12M 109.5 . . ?
H12L C126 H12M 109.5 . . ?

loop_
_geom_bond_atom_site_label_1
_geom_bond_atom_site_label_2
_geom_bond_distance
_geom_bond_site_symmetry_2
_geom_bond_publ_flag
Fe1 N1 2.119(3) . y
Fe1 N13 2.119(3) . y
Fe1 N11 2.119(4) . y
Fe1 N5 2.127(4) . y
Fe1 N7 2.127(3) . y
Fe1 N17 2.146(4) . y
Ni2 N6 1.824(4) . y
Ni2 N2 1.827(4) . y
Ni2 N4 1.843(4) . y
Ni2 N3 1.844(4) . y
Ni3 N8 1.821(4) . y
Ni3 N12 1.829(3) . y
Ni3 N9 1.845(4) . y
Ni3 N10 1.846(4) . y
Ni4 N18 1.824(3) . y
Ni4 N14 1.829(4) . y
Ni4 N15 1.837(4) . y
Ni4 N16 1.842(4) . y
N1 N2 1.330(5) . ?
N1 C3 1.338(6) . ?
N2 C5 1.371(5) . ?
N3 C12 1.295(6) . ?
N3 C13 1.408(6) . ?
N4 C19 1.302(6) . ?
N4 C14 1.407(6) . ?
N5 N6 1.320(5) . ?
N5 C22 1.366(6) . ?
N6 C20 1.363(6) . ?
N7 N8 1.342(5) . ?
N7 C29 1.344(5) . ?
N8 C31 1.371(5) . ?
N9 C38 1.287(6) . ?
N9 C39 1.423(6) . ?
N10 C45 1.291(6) . ?
N10 C40 1.417(5) . ?
N11 N12 1.342(5) . ?
N11 C48 1.344(5) . ?
N12 C46 1.359(6) . ?
N13 N14 1.335(5) . ?
N13 C55 1.347(5) . ?
N14 C57 1.368(5) . ?
N15 C64 1.302(6) . ?
N15 C65 1.417(6) . ?
N16 C71 1.290(6) . ?
N16 C66 1.408(6) . ?
N17 N18 1.332(5) . ?
N17 C74 1.366(5) . ?
N18 C72 1.376(5) . ?
C3 C4 1.411(6) . ?
C3 H3 0.9500 . ?
C4 C5 1.398(7) . ?
C4 C6 1.475(6) . ?
C5 C12 1.452(7) . ?
C6 C7 1.391(8) . ?
C6 C11 1.401(7) . ?
C7 C8 1.385(7) . ?
C7 H7 0.9500 . ?
C8 C9 1.370(10) . ?
C8 H8 0.9500 . ?
C9 C10 1.374(10) . ?
C9 H9 0.9500 . ?
C10 C11 1.387(7) . ?
C10 H10 0.9500 . ?
C11 H11 0.9500 . ?
C12 H12 0.9500 . ?
C13 C18 1.394(6) . ?
C13 C14 1.407(7) . ?
C14 C15 1.388(7) . ?
C15 C16 1.379(7) . ?
C15 H15 0.9500 . ?
C16 C17 1.399(8) . ?
C16 H16 0.9500 . ?
C17 C18 1.381(7) . ?
C17 H17 0.9500 . ?
C18 H18 0.9500 . ?
C19 C20 1.446(7) . ?
C19 H19 0.9500 . ?
C20 C21 1.399(6) . ?
C21 C22 1.383(7) . ?
C21 C23 1.483(7) . ?
C22 H22 0.9500 . ?
C23 C24 1.374(8) . ?
C23 C28 1.400(8) . ?
C24 C25 1.393(8) . ?
C24 H24 0.9500 . ?
C25 C26 1.359(9) . ?
C25 H25 0.9500 . ?
C26 C27 1.405(10) . ?
C26 H26 0.9500 . ?
C27 C28 1.384(8) . ?
C27 H27 0.9500 . ?
C28 H28 0.9500 . ?
C29 C30 1.405(6) . ?
C29 H29 0.9500 . ?
C30 C31 1.405(6) . ?
C30 C32 1.469(6) . ?
C31 C38 1.453(6) . ?
C32 C33 1.390(7) . ?
C32 C37 1.397(6) . ?
C33 C34 1.383(7) . ?
C33 H33 0.9500 . ?
C34 C35 1.382(8) . ?
C34 H34 0.9500 . ?
C35 C36 1.379(8) . ?
C35 H35 0.9500 . ?
C36 C37 1.387(7) . ?
C36 H36 0.9500 . ?
C37 H37 0.9500 . ?
C38 H38 0.9500 . ?
C39 C44 1.389(6) . ?
C39 C40 1.404(6) . ?
C40 C41 1.384(7) . ?
C41 C42 1.380(6) . ?
C41 H41 0.9500 . ?
C42 C43 1.398(7) . ?
C42 H42 0.9500 . ?
C43 C44 1.385(7) . ?
C43 H43 0.9500 . ?
C44 H44 0.9500 . ?
C45 C46 1.460(6) . ?
C45 H45 0.9500 . ?
C46 C47 1.405(6) . ?
C47 C48 1.401(6) . ?
C47 C49 1.476(6) . ?
C48 H48 0.9500 . ?
C49 C50 1.385(7) . ?
C49 C54 1.387(7) . ?
C50 C51 1.391(7) . ?
C50 H50 0.9500 . ?
C51 C52 1.391(8) . ?
C51 H51 0.9500 . ?
C52 C53 1.380(8) . ?
C52 H52 0.9500 . ?
C53 C54 1.383(7) . ?
C53 H53 0.9500 . ?
C54 H54 0.9500 . ?
C55 C56 1.399(6) . ?
C55 H55 0.9500 . ?
C56 C57 1.397(6) . ?
C56 C58 1.466(6) . ?
C57 C64 1.438(6) . ?
C58 C63 1.391(7) . ?
C58 C59 1.394(7) . ?
C59 C60 1.385(7) . ?
C59 H59 0.9500 . ?
C60 C61 1.388(8) . ?
C60 H60 0.9500 . ?
C61 C62 1.373(9) . ?
C61 H61 0.9500 . ?
C62 C63 1.394(7) . ?
C62 H62 0.9500 . ?
C63 H63 0.9500 . ?
C64 H64 0.9500 . ?
C65 C70 1.385(6) . ?
C65 C66 1.411(6) . ?
C66 C67 1.387(7) . ?
C67 C68 1.388(7) . ?
C67 H67 0.9500 . ?
C68 C69 1.385(8) . ?
C68 H68 0.9500 . ?
C69 C70 1.384(7) . ?
C69 H69 0.9500 . ?
C70 H70 0.9500 . ?
C71 C72 1.442(6) . ?
C71 H71 0.9500 . ?
C72 C73 1.399(6) . ?
C73 C74 1.386(6) . ?
C73 C75 1.487(6) . ?
C74 H74 0.9500 . ?
C75 C80 1.376(7) . ?
C75 C76 1.384(7) . ?
C76 C77 1.400(7) . ?
C76 H76 0.9500 . ?
C77 C78 1.377(8) . ?
C77 H77 0.9500 . ?
C78 C79 1.369(8) . ?
C78 H78 0.9500 . ?
C79 C80 1.390(6) . ?
C79 H79 0.9500 . ?
C80 H80 0.9500 . ?
B2 F24 1.369(7) . ?
B2 F23 1.378(8) . ?
B2 F22 1.387(7) . ?
B2 F21 1.415(7) . ?
B1 F14 1.378(6) . ?
B1 F12 1.382(6) . ?
B1 F13 1.386(6) . ?
B1 F11 1.388(7) . ?
N95 C96 1.121(15) . ?
C96 C97 1.485(14) . ?
C97 H97A 0.9800 . ?
C97 H97B 0.9800 . ?
C97 H97C 0.9800 . ?
N90 C91 1.116(10) . ?
C91 C92 1.422(10) . ?
C92 H92A 0.9800 . ?
C92 H92B 0.9800 . ?
C92 H92C 0.9800 . ?
O100 C101 1.396(10) . ?
O100 H100 0.8400 . ?
C101 H10A 0.9800 . ?
C101 H10B 0.9800 . ?
C101 H10C 0.9800 . ?
C110 C111 1.412(14) . ?
C110 H11H 0.9800 . ?
C110 H11I 0.9800 . ?
C110 H11J 0.9800 . ?
C111 O112 1.389(11) . ?
C111 H11C 0.9900 . ?
C111 H11D 0.9900 . ?
O112 C113 1.415(12) . ?
C113 C114 1.435(13) . ?
C113 H11A 0.9900 . ?
C113 H11B 0.9900 . ?
C114 H11E 0.9800 . ?
C114 H11F 0.9800 . ?
C114 H11G 0.9800 . ?
C120 C121 1.39(2) . ?
C120 H12C 0.9800 . ?
C120 H12D 0.9800 . ?
C120 H12E 0.9800 . ?
C121 O122 1.462(19) . ?
C121 H12A 0.9900 . ?
C121 H12B 0.9900 . ?
O122 C123 1.53(2) . ?
C123 C124 1.40(2) . ?
C123 H12F 0.9900 . ?
C123 H12G 0.9900 . ?
C124 H12H 0.9800 . ?
C124 H12I 0.9800 . ?
C124 H12J 0.9800 . ?
O125 C126 1.37(2) . ?
O125 H125 0.8400 . ?
C126 H12K 0.9800 . ?
C126 H12L 0.9800 . ?
C126 H12M 0.9800 . ?

loop_
_geom_hbond_atom_site_label_D
_geom_hbond_atom_site_label_H
_geom_hbond_atom_site_label_A
_geom_hbond_distance_DH
_geom_hbond_distance_HA
_geom_hbond_distance_DA
_geom_hbond_angle_DHA
_geom_hbond_site_symmetry_A
O100 H100 F11 0.84 2.02 2.841(6) 166.5 .
